data_1514865
loop_
_publ_author_name
'Telpoukhovskaia, Maria A.'
'Patrick, Brian O.'
'Rodr\'iguez-Rodr\'iguez, Cristina'
'Orvig, Chris'

_publ_section_title
;
 Exploring the multifunctionality of thioflavin- and deferiprone-based
 molecules as acetylcholinesterase inhibitors for potential application in
 Alzheimer's disease.
;
_journal_issue 4
_journal_name_full 'Molecular bioSystems'
_journal_page_first 792
_journal_page_last 805
_journal_paper_doi 10.1039/c3mb25600f
_journal_volume 9
_journal_year 2013
_chemical_formula_sum 'C13 H15 N O3'
_chemical_formula_weight 233.26
_chemical_name_systematic
;
?
;
_space_group_IT_number 2
_symmetry_cell_setting triclinic
_symmetry_space_group_name_Hall '-P 1'
_symmetry_space_group_name_H-M 'P -1'
_atom_sites_solution_hydrogens geom
_atom_sites_solution_primary direct
_atom_sites_solution_secondary difmap
_audit_creation_method SHELXL-97
_cell_angle_alpha 100.928(4)
_cell_angle_beta 111.838(3)
_cell_angle_gamma 107.261(3)
_cell_formula_units_Z 2
_cell_length_a 7.5969(11)
_cell_length_b 9.6007(14)
_cell_length_c 9.9994(15)
_cell_measurement_reflns_used 5812
_cell_measurement_temperature 90.0(1)
_cell_measurement_theta_max 28.73
_cell_measurement_theta_min 2.33
_cell_volume 608.35(16)
_computing_structure_refinement 'SHELXL-97 (Sheldrick, 2008)'
_diffrn_ambient_temperature 90.0(1)
_diffrn_measured_fraction_theta_full 0.993
_diffrn_measured_fraction_theta_max 0.993
_diffrn_measurement_device_type 'Bruker APEX DUO'
_diffrn_measurement_method 'area detector'
_diffrn_radiation_monochromator graphite
_diffrn_radiation_source 'fine-focus sealed tube'
_diffrn_radiation_type MoK\a
_diffrn_radiation_wavelength 0.71073
_diffrn_reflns_av_R_equivalents 0.0389
_diffrn_reflns_av_sigmaI/netI 0.0365
_diffrn_reflns_limit_h_max 10
_diffrn_reflns_limit_h_min -10
_diffrn_reflns_limit_k_max 13
_diffrn_reflns_limit_k_min -12
_diffrn_reflns_limit_l_max 13
_diffrn_reflns_limit_l_min -13
_diffrn_reflns_number 13793
_diffrn_reflns_theta_full 28.78
_diffrn_reflns_theta_max 28.78
_diffrn_reflns_theta_min 2.33
_exptl_absorpt_coefficient_mu 0.091
_exptl_absorpt_correction_T_max 0.998
_exptl_absorpt_correction_T_min 0.788
_exptl_absorpt_correction_type multi-scan
_exptl_absorpt_process_details 'SADABS, Sheldrick (2008)'
_exptl_crystal_colour colourless
_exptl_crystal_density_diffrn 1.273
_exptl_crystal_density_method 'not measured'
_exptl_crystal_description plate
_exptl_crystal_F_000 248
_exptl_crystal_size_max 0.30
_exptl_crystal_size_mid 0.24
_exptl_crystal_size_min 0.02
_refine_diff_density_max 0.379
_refine_diff_density_min -0.307
_refine_diff_density_rms 0.059
_refine_ls_extinction_method none
_refine_ls_goodness_of_fit_ref 1.037
_refine_ls_hydrogen_treatment mixed
_refine_ls_matrix_type full
_refine_ls_number_parameters 164
_refine_ls_number_reflns 3135
_refine_ls_number_restraints 0
_refine_ls_restrained_S_all 1.037
_refine_ls_R_factor_all 0.0749
_refine_ls_R_factor_gt 0.0502
_refine_ls_shift/su_max 0.000
_refine_ls_shift/su_mean 0.000
_refine_ls_structure_factor_coef Fsqd
_refine_ls_weighting_details 'calc w=1/[\s^2^(Fo^2^)+(0.0749P)^2^+0.2121P] where P=(Fo^2^+2Fc^2^)/3'
_refine_ls_weighting_scheme calc
_refine_ls_wR_factor_gt 0.1314
_refine_ls_wR_factor_ref 0.1473
_reflns_number_gt 2250
_reflns_number_total 3135
_reflns_threshold_expression >2\s(I)
_cod_data_source_file c3mb25600f.txt
_cod_data_source_block co412
_cod_original_cell_volume 608.35(15)
_cod_database_code 1514865

loop_
_symmetry_equiv_pos_as_xyz
'x, y, z'
'-x, -y, -z'

loop_
_atom_site_label
_atom_site_type_symbol
_atom_site_fract_x
_atom_site_fract_y
_atom_site_fract_z
_atom_site_U_iso_or_equiv
_atom_site_adp_type
_atom_site_occupancy
_atom_site_symmetry_multiplicity
_atom_site_calc_flag
_atom_site_refinement_flags
C1 C 0.1244(2) 0.0503(2) 0.79775(19) 0.0275(4) Uani 1 1 d .
H1A H 0.0598 0.1248 0.7970 0.041 Uiso 1 1 calc R
H1B H 0.1220 0.0063 0.8781 0.041 Uiso 1 1 calc R
H1C H 0.0476 -0.0329 0.6981 0.041 Uiso 1 1 calc R
C2 C 0.3444(2) 0.13108(17) 0.82830(16) 0.0173(3) Uani 1 1 d .
C3 C 0.4081(2) 0.10473(17) 0.71827(16) 0.0176(3) Uani 1 1 d .
C4 C 0.6206(2) 0.17497(17) 0.74907(17) 0.0180(3) Uani 1 1 d .
C5 C 0.7610(2) 0.27107(19) 0.90210(18) 0.0231(3) Uani 1 1 d .
H5 H 0.9046 0.3180 0.9306 0.028 Uiso 1 1 calc R
C6 C 0.6944(2) 0.29752(18) 1.00917(17) 0.0212(3) Uani 1 1 d .
H6 H 0.7920 0.3643 1.1107 0.025 Uiso 1 1 calc R
C7 C 0.4333(2) 0.26793(17) 1.09450(17) 0.0182(3) Uani 1 1 d .
C8 C 0.4934(3) 0.2118(2) 1.21433(19) 0.0280(4) Uani 1 1 d .
H8 H 0.5682 0.1480 1.2158 0.034 Uiso 1 1 calc R
C9 C 0.4431(3) 0.2501(2) 1.3322(2) 0.0340(4) Uani 1 1 d .
H9 H 0.4832 0.2125 1.4151 0.041 Uiso 1 1 calc R
C10 C 0.3346(3) 0.3429(2) 1.32867(19) 0.0304(4) Uani 1 1 d .
H10 H 0.2983 0.3675 1.4087 0.036 Uiso 1 1 calc R
C11 C 0.2781(2) 0.4007(2) 1.20967(19) 0.0270(4) Uani 1 1 d .
H11 H 0.2056 0.4662 1.2093 0.032 Uiso 1 1 calc R
C12 C 0.3274(2) 0.36284(19) 1.09057(17) 0.0221(3) Uani 1 1 d .
H12 H 0.2890 0.4016 1.0083 0.027 Uiso 1 1 calc R
C13 C 1.1034(3) 0.3599(2) 0.5984(2) 0.0290(4) Uani 1 1 d .
H13A H 1.2374 0.4443 0.6314 0.043 Uiso 1 1 calc R
H13B H 1.0018 0.3573 0.5013 0.043 Uiso 1 1 calc R
H13C H 1.1185 0.2610 0.5844 0.043 Uiso 1 1 calc R
N1 N 0.49078(18) 0.23030(14) 0.97405(14) 0.0171(3) Uani 1 1 d .
O1 O 0.67255(16) 0.14855(13) 0.64304(12) 0.0235(3) Uani 1 1 d .
O2 O 0.26579(16) 0.00795(14) 0.57502(12) 0.0251(3) Uani 1 1 d .
O3 O 1.0347(2) 0.38459(16) 0.71149(15) 0.0363(3) Uani 1 1 d .
H2O H 0.331(3) -0.016(3) 0.516(3) 0.037(6) Uiso 1 1 d .
H3O H 0.917(4) 0.298(3) 0.685(3) 0.054(7) Uiso 1 1 d .

loop_
_atom_site_aniso_label
_atom_site_aniso_U_11
_atom_site_aniso_U_22
_atom_site_aniso_U_33
_atom_site_aniso_U_23
_atom_site_aniso_U_13
_atom_site_aniso_U_12
C1 0.0169(7) 0.0287(9) 0.0201(8) -0.0073(7) 0.0071(6) -0.0011(6)
C2 0.0145(6) 0.0138(7) 0.0143(7) -0.0024(6) 0.0029(5) 0.0029(5)
C3 0.0139(6) 0.0144(7) 0.0129(7) -0.0040(6) 0.0011(5) 0.0026(5)
C4 0.0155(6) 0.0159(7) 0.0147(7) -0.0017(6) 0.0045(5) 0.0037(6)
C5 0.0134(6) 0.0255(8) 0.0169(7) -0.0045(6) 0.0038(6) 0.0017(6)
C6 0.0146(6) 0.0219(8) 0.0138(7) -0.0038(6) 0.0013(5) 0.0029(6)
C7 0.0165(6) 0.0157(7) 0.0128(7) -0.0030(6) 0.0051(5) 0.0009(5)
C8 0.0366(9) 0.0224(8) 0.0225(8) 0.0059(7) 0.0129(7) 0.0105(7)
C9 0.0444(10) 0.0300(9) 0.0210(8) 0.0080(8) 0.0155(8) 0.0063(8)
C10 0.0254(8) 0.0304(9) 0.0187(8) -0.0060(7) 0.0123(7) -0.0041(7)
C11 0.0185(7) 0.0306(9) 0.0202(8) -0.0059(7) 0.0077(6) 0.0054(7)
C12 0.0181(7) 0.0252(8) 0.0155(7) 0.0002(6) 0.0052(6) 0.0062(6)
C13 0.0247(8) 0.0263(9) 0.0248(9) -0.0018(7) 0.0122(7) 0.0013(7)
N1 0.0151(6) 0.0162(6) 0.0123(6) -0.0018(5) 0.0038(5) 0.0037(5)
O1 0.0178(5) 0.0234(6) 0.0167(5) -0.0056(5) 0.0072(4) 0.0009(4)
O2 0.0142(5) 0.0283(6) 0.0135(5) -0.0100(5) 0.0022(4) -0.0002(4)
O3 0.0278(6) 0.0310(7) 0.0278(7) -0.0124(6) 0.0163(5) -0.0075(5)

loop_
_atom_type_symbol
_atom_type_description
_atom_type_scat_dispersion_real
_atom_type_scat_dispersion_imag
_atom_type_scat_source
C C 0.0033 0.0016 'International Tables Vol C Tables 4.2.6.8 and 6.1.1.4'
H H 0.0000 0.0000 'International Tables Vol C Tables 4.2.6.8 and 6.1.1.4'
N N 0.0061 0.0033 'International Tables Vol C Tables 4.2.6.8 and 6.1.1.4'
O O 0.0106 0.0060 'International Tables Vol C Tables 4.2.6.8 and 6.1.1.4'

loop_
_geom_angle_atom_site_label_1
_geom_angle_atom_site_label_2
_geom_angle_atom_site_label_3
_geom_angle
C2 C1 H1A 109.5
C2 C1 H1B 109.5
H1A C1 H1B 109.5
C2 C1 H1C 109.5
H1A C1 H1C 109.5
H1B C1 H1C 109.5
C3 C2 N1 118.40(13)
C3 C2 C1 122.29(13)
N1 C2 C1 119.24(13)
O2 C3 C2 118.83(13)
O2 C3 C4 118.61(13)
C2 C3 C4 122.55(13)
O1 C4 C5 124.19(13)
O1 C4 C3 120.44(13)
C5 C4 C3 115.37(13)
C6 C5 C4 121.20(13)
C6 C5 H5 119.4
C4 C5 H5 119.4
C5 C6 N1 121.33(14)
C5 C6 H6 119.3
N1 C6 H6 119.3
C12 C7 C8 121.67(14)
C12 C7 N1 119.61(13)
C8 C7 N1 118.68(13)
C7 C8 C9 119.12(16)
C7 C8 H8 120.4
C9 C8 H8 120.4
C10 C9 C8 119.87(16)
C10 C9 H9 120.1
C8 C9 H9 120.1
C9 C10 C11 120.65(15)
C9 C10 H10 119.7
C11 C10 H10 119.7
C10 C11 C12 120.00(16)
C10 C11 H11 120.0
C12 C11 H11 120.0
C7 C12 C11 118.67(15)
C7 C12 H12 120.7
C11 C12 H12 120.7
O3 C13 H13A 109.5
O3 C13 H13B 109.5
H13A C13 H13B 109.5
O3 C13 H13C 109.5
H13A C13 H13C 109.5
H13B C13 H13C 109.5
C6 N1 C2 121.11(12)
C6 N1 C7 117.52(12)
C2 N1 C7 121.36(12)
C3 O2 H2O 110.6(14)
C13 O3 H3O 108.4(16)

loop_
_geom_bond_atom_site_label_1
_geom_bond_atom_site_label_2
_geom_bond_distance
C1 C2 1.500(2)
C1 H1A 0.9800
C1 H1B 0.9800
C1 H1C 0.9800
C2 C3 1.368(2)
C2 N1 1.3810(18)
C3 O2 1.3532(17)
C3 C4 1.4356(19)
C4 O1 1.2699(17)
C4 C5 1.413(2)
C5 C6 1.357(2)
C5 H5 0.9500
C6 N1 1.3604(18)
C6 H6 0.9500
C7 C12 1.380(2)
C7 C8 1.385(2)
C7 N1 1.4464(18)
C8 C9 1.387(2)
C8 H8 0.9500
C9 C10 1.378(3)
C9 H9 0.9500
C10 C11 1.385(3)
C10 H10 0.9500
C11 C12 1.393(2)
C11 H11 0.9500
C12 H12 0.9500
C13 O3 1.4211(19)
C13 H13A 0.9800
C13 H13B 0.9800
C13 H13C 0.9800
O2 H2O 0.94(2)
O3 H3O 0.92(3)

loop_
_geom_torsion_atom_site_label_1
_geom_torsion_atom_site_label_2
_geom_torsion_atom_site_label_3
_geom_torsion_atom_site_label_4
_geom_torsion
N1 C2 C3 O2 -179.85(13)
C1 C2 C3 O2 3.2(2)
N1 C2 C3 C4 0.6(2)
C1 C2 C3 C4 -176.40(15)
O2 C3 C4 O1 1.2(2)
C2 C3 C4 O1 -179.24(14)
O2 C3 C4 C5 -178.29(14)
C2 C3 C4 C5 1.3(2)
O1 C4 C5 C6 178.35(15)
C3 C4 C5 C6 -2.2(2)
C4 C5 C6 N1 1.3(3)
C12 C7 C8 C9 1.0(2)
N1 C7 C8 C9 178.57(15)
C7 C8 C9 C10 0.0(3)
C8 C9 C10 C11 -1.1(3)
C9 C10 C11 C12 1.2(2)
C8 C7 C12 C11 -0.9(2)
N1 C7 C12 C11 -178.43(13)
C10 C11 C12 C7 -0.2(2)
C5 C6 N1 C2 0.8(2)
C5 C6 N1 C7 -178.61(14)
C3 C2 N1 C6 -1.7(2)
C1 C2 N1 C6 175.42(14)
C3 C2 N1 C7 177.68(13)
C1 C2 N1 C7 -5.2(2)
C12 C7 N1 C6 107.45(16)
C8 C7 N1 C6 -70.15(19)
C12 C7 N1 C2 -71.92(19)
C8 C7 N1 C2 110.48(16)
